data_1574953
loop_
_publ_author_name
'Liu, Zihan'
'Zhao, Xinyi'
'Duan, Yuai'
'Li, Yaping'
'Wang, Zhijia'
'Wang, Zixuan'
'Zhang, Jiarong'
'Yuan, Jing'
'Geng, Hua'
'Han, Tianyu'

_publ_section_title
;
 An intelligent tactile imaging-recognition sensor system enabled
 <i>via</i> a methoxynitrobenzene-salicylaldehyde fluorescent material.
;
_journal_issue 19
_journal_name_full 'Materials horizons'
_journal_page_first 8095
_journal_page_last 8109
_journal_paper_doi 10.1039/d5mh00731c
_journal_volume 12
_journal_year 2025
_chemical_formula_sum 'C28 H24 N4 O8'
_chemical_formula_weight 544.51
_chemical_name_common MNIMP
_chemical_name_systematic 'methoxynitrobenzene-salicylaldehyde Schiff base'
_chemical_properties_physical Photo-sensitive
_space_group_crystal_system monoclinic
_space_group_IT_number 14
_space_group_name_Hall '-P 2yn'
_space_group_name_H-M_alt 'P 1 21/n 1'
_atom_sites_solution_hydrogens geom
_atom_sites_solution_primary direct
_audit_creation_method SHELXL-2018/3
_audit_update_record
;
2025-06-09 deposited with the CCDC.	2025-06-26 downloaded from the CCDC.
;
_cell_angle_alpha 90
_cell_angle_beta 94.7220(10)
_cell_angle_gamma 90
_cell_formula_units_Z 4
_cell_length_a 15.9306(2)
_cell_length_b 6.83720(10)
_cell_length_c 22.9367(3)
_cell_measurement_reflns_used 2792
_cell_measurement_temperature 100(2)
_cell_measurement_theta_max 27.44
_cell_measurement_theta_min 4.27
_cell_volume 2489.80(6)
_computing_cell_refinement 'CrystalClear (Rigaku Corp., 2000)'
_computing_data_collection 'CrystalClear (Rigaku Corp., 2000)'
_computing_data_reduction 'CrystalClear (Rigaku Corp., 2000)'
_computing_molecular_graphics ORTEP-3
_computing_publication_material 'SHELXL-97 (Sheldrick, 1997)'
_computing_structure_refinement 'SHELXL-2014/7 (Sheldrick, 2014)'
_computing_structure_solution 'SHELXL-97 (Sheldrick, 1990)'
_diffrn_ambient_temperature 100(2)
_diffrn_measured_fraction_theta_full 0.998
_diffrn_measured_fraction_theta_max 0.956
_diffrn_measurement_device_type 'hybrid pixel array detector'
_diffrn_measurement_method 'phi and omega scans'
_diffrn_radiation_type CuK\a
_diffrn_radiation_wavelength 1.54184
_diffrn_reflns_av_R_equivalents 0.0172
_diffrn_reflns_av_unetI/netI 0.0145
_diffrn_reflns_Laue_measured_fraction_full 0.998
_diffrn_reflns_Laue_measured_fraction_max 0.956
_diffrn_reflns_limit_h_max 19
_diffrn_reflns_limit_h_min -19
_diffrn_reflns_limit_k_max 8
_diffrn_reflns_limit_k_min -6
_diffrn_reflns_limit_l_max 28
_diffrn_reflns_limit_l_min -28
_diffrn_reflns_number 16811
_diffrn_reflns_point_group_measured_fraction_full 0.998
_diffrn_reflns_point_group_measured_fraction_max 0.956
_diffrn_reflns_theta_full 67.684
_diffrn_reflns_theta_max 75.907
_diffrn_reflns_theta_min 3.256
_diffrn_source 'fine-focus sealed tube'
_exptl_absorpt_coefficient_mu 0.909
_exptl_absorpt_correction_T_max 0.9924
_exptl_absorpt_correction_T_min 0.9038
_exptl_absorpt_correction_type multi-scan
_exptl_absorpt_process_details '(<i>SADABS</i>; Bruker, 2007)'
_exptl_crystal_colour yellow
_exptl_crystal_density_diffrn 1.453
_exptl_crystal_description block
_exptl_crystal_F_000 1136
_exptl_crystal_preparation Luminescent
_exptl_crystal_recrystallization_method 'Re-crystallisation from solvent: tetrahydrofuran-ethanol'
_exptl_crystal_size_max 0.250
_exptl_crystal_size_mid 0.200
_exptl_crystal_size_min 0.180
_refine_diff_density_max 0.323
_refine_diff_density_min -0.284
_refine_diff_density_rms 0.042
_refine_ls_extinction_method none
_refine_ls_goodness_of_fit_ref 1.042
_refine_ls_hydrogen_treatment constr
_refine_ls_matrix_type full
_refine_ls_number_parameters 363
_refine_ls_number_reflns 4973
_refine_ls_number_restraints 0
_refine_ls_restrained_S_all 1.042
_refine_ls_R_factor_all 0.0384
_refine_ls_R_factor_gt 0.0363
_refine_ls_shift/su_max 0.001
_refine_ls_shift/su_mean 0.000
_refine_ls_structure_factor_coef Fsqd
_refine_ls_weighting_details 'w=1/[\s^2^(Fo^2^)+(0.0594P)^2^+0.8581P] where P=(Fo^2^+2Fc^2^)/3'
_refine_ls_weighting_scheme calc
_refine_ls_wR_factor_gt 0.1021
_refine_ls_wR_factor_ref 0.1040
_reflns_Friedel_coverage 0.000
_reflns_number_gt 4675
_reflns_number_total 4973
_reflns_threshold_expression 'I > 2\s(I)'
_cod_data_source_file d5mh00731c3.cif
_cod_data_source_block MNIMP
_cod_depositor_comments
;
The following automatic conversions were performed:

data item '_exptl_absorpt_correction_type' value 'Multi-scan' was
changed to 'multi-scan' in accordance with the
/home/data/users/saulius/crontab/automatic-downloads/rss-feeds/RSC/lib/dictionaries/cif_core.dic
dictionary named 'cif_core.dic' version 2.4.2 last updated on
2011-04-26.

Automatic conversion script
Id: cif_fix_values 8170 2020-07-09 18:12:32Z antanas 

 Adding full bibliography for 1574953.cif.
;
_cod_original_sg_symbol_H-M 'P 21/n'
_cod_database_code 1574953
_shelx_shelxl_version_number 2018/3
_shelx_space_group_comment
;
The symmetry employed for this shelxl refinement is uniquely defined
by the following loop, which should always be used as a source of
symmetry information in preference to the above space-group names.
They are only intended as comments.
;
_shelx_estimated_absorpt_t_min 0.805
_shelx_estimated_absorpt_t_max 0.854

loop_
_space_group_symop_operation_xyz
'x, y, z'
'-x+1/2, y+1/2, -z+1/2'
'-x, -y, -z'
'x-1/2, -y-1/2, z-1/2'

loop_
_atom_site_label
_atom_site_type_symbol
_atom_site_fract_x
_atom_site_fract_y
_atom_site_fract_z
_atom_site_U_iso_or_equiv
_atom_site_adp_type
_atom_site_occupancy
_atom_site_site_symmetry_order
_atom_site_calc_flag
_atom_site_refinement_flags_posn
_atom_site_refinement_flags_adp
_atom_site_refinement_flags_occupancy
_atom_site_disorder_assembly
_atom_site_disorder_group
O1 O 0.44930(5) 0.19044(14) 0.04418(3) 0.0272(2) Uani 1 1 d . . . . .
N1 N 0.47478(6) 0.16856(14) 0.09579(4) 0.0193(2) Uani 1 1 d . . . . .
O2 O 0.54966(5) 0.15172(14) 0.11294(4) 0.0278(2) Uani 1 1 d . . . . .
N2 N 0.23167(6) 0.16509(14) 0.25959(4) 0.0164(2) Uani 1 1 d . . . . .
C2 C 0.41258(7) 0.16535(16) 0.13955(5) 0.0161(2) Uani 1 1 d . . . . .
O3 O 0.18901(5) 0.26787(13) 0.15106(3) 0.02218(19) Uani 1 1 d . . . . .
N3 N 0.48682(6) 0.31047(16) 0.44182(4) 0.0224(2) Uani 1 1 d . . . . .
C3 C 0.33017(7) 0.21571(16) 0.12125(5) 0.0170(2) Uani 1 1 d . . . . .
H3 H 0.314516 0.248199 0.081566 0.020 Uiso 1 1 calc R U . . .
O4 O 0.07414(5) 0.12756(12) 0.27279(3) 0.02135(19) Uani 1 1 d . . . . .
H4 H 0.117789 0.134892 0.254704 0.026 Uiso 1 1 calc R U . . .
N4 N 0.71967(6) 0.38565(14) 0.27264(4) 0.0163(2) Uani 1 1 d . . . . .
C4 C 0.27154(7) 0.21717(16) 0.16249(5) 0.0163(2) Uani 1 1 d . . . . .
O5 O 0.41078(5) 0.31448(15) 0.42699(4) 0.0299(2) Uani 1 1 d . . . . .
C5 C 0.29579(7) 0.16728(16) 0.22123(5) 0.0152(2) Uani 1 1 d . . . . .
O6 O 0.51540(6) 0.27854(18) 0.49220(4) 0.0398(3) Uani 1 1 d . . . . .
C6 C 0.37885(7) 0.11193(16) 0.23705(5) 0.0167(2) Uani 1 1 d . . . . .
H6 H 0.394674 0.074026 0.276263 0.020 Uiso 1 1 calc R U . . .
O7 O 0.77286(5) 0.34263(13) 0.38258(3) 0.02033(19) Uani 1 1 d . . . . .
C7 C 0.43871(7) 0.11137(16) 0.19640(5) 0.0171(2) Uani 1 1 d . . . . .
H7 H 0.495476 0.075340 0.207141 0.021 Uiso 1 1 calc R U . . .
O8 O 0.87750(5) 0.39866(13) 0.25699(3) 0.02202(19) Uani 1 1 d . . . . .
H8 H 0.834398 0.402265 0.275737 0.026 Uiso 1 1 calc R U . . .
C8 C 0.15776(7) 0.2872(2) 0.09099(5) 0.0257(3) Uani 1 1 d . . . . .
H8A H 0.186549 0.395965 0.073188 0.039 Uiso 1 1 calc R U . . .
H8B H 0.097066 0.313144 0.088618 0.039 Uiso 1 1 calc R U . . .
H8C H 0.168262 0.165894 0.070044 0.039 Uiso 1 1 calc R U . . .
C9 C 0.24575(7) 0.20280(16) 0.31449(5) 0.0163(2) Uani 1 1 d . . . . .
H9 H 0.301010 0.236495 0.329960 0.020 Uiso 1 1 calc R U . . .
C10 C 0.17815(7) 0.19433(16) 0.35285(5) 0.0164(2) Uani 1 1 d . . . . .
C11 C 0.19476(7) 0.22510(17) 0.41329(5) 0.0194(2) Uani 1 1 d . . . . .
H11 H 0.250597 0.253451 0.428734 0.023 Uiso 1 1 calc R U . . .
C12 C 0.13106(7) 0.21469(18) 0.45055(5) 0.0224(2) Uani 1 1 d . . . . .
H12 H 0.143121 0.233064 0.491437 0.027 Uiso 1 1 calc R U . . .
C13 C 0.04848(7) 0.17677(17) 0.42745(5) 0.0225(2) Uani 1 1 d . . . . .
H13 H 0.004609 0.169084 0.453015 0.027 Uiso 1 1 calc R U . . .
C14 C 0.02993(7) 0.15043(17) 0.36813(5) 0.0212(2) Uani 1 1 d . . . . .
H14 H -0.026593 0.128108 0.353041 0.025 Uiso 1 1 calc R U . . .
C15 C 0.09438(7) 0.15660(16) 0.33018(5) 0.0171(2) Uani 1 1 d . . . . .
C17 C 0.54596(7) 0.34158(16) 0.39723(5) 0.0172(2) Uani 1 1 d . . . . .
C18 C 0.51464(7) 0.37787(16) 0.34023(5) 0.0176(2) Uani 1 1 d . . . . .
H18 H 0.455820 0.390892 0.330326 0.021 Uiso 1 1 calc R U . . .
C19 C 0.57157(7) 0.39466(16) 0.29805(5) 0.0170(2) Uani 1 1 d . . . . .
H19 H 0.551569 0.419835 0.258599 0.020 Uiso 1 1 calc R U . . .
C20 C 0.65791(7) 0.37513(16) 0.31268(5) 0.0154(2) Uani 1 1 d . . . . .
C21 C 0.68789(7) 0.34893(16) 0.37193(5) 0.0162(2) Uani 1 1 d . . . . .
C22 C 0.63158(7) 0.32953(17) 0.41440(5) 0.0177(2) Uani 1 1 d . . . . .
H22 H 0.650887 0.308539 0.454202 0.021 Uiso 1 1 calc R U . . .
C23 C 0.80656(7) 0.33446(19) 0.44224(5) 0.0231(3) Uani 1 1 d . . . . .
H23A H 0.781425 0.438446 0.464515 0.035 Uiso 1 1 calc R U . . .
H23B H 0.867766 0.352274 0.444224 0.035 Uiso 1 1 calc R U . . .
H23C H 0.793586 0.207060 0.458900 0.035 Uiso 1 1 calc R U . . .
C24 C 0.70230(7) 0.35794(16) 0.21735(5) 0.0169(2) Uani 1 1 d . . . . .
H24 H 0.645788 0.334477 0.202447 0.020 Uiso 1 1 calc R U . . .
C25 C 0.76876(7) 0.36250(16) 0.17792(5) 0.0164(2) Uani 1 1 d . . . . .
C26 C 0.85420(7) 0.37906(16) 0.19946(5) 0.0172(2) Uani 1 1 d . . . . .
C27 C 0.91711(7) 0.37001(17) 0.16048(5) 0.0202(2) Uani 1 1 d . . . . .
H27 H 0.974678 0.378349 0.174783 0.024 Uiso 1 1 calc R U . . .
C28 C 0.89580(7) 0.34901(17) 0.10134(5) 0.0211(2) Uani 1 1 d . . . . .
H28 H 0.938986 0.343770 0.075184 0.025 Uiso 1 1 calc R U . . .
C29 C 0.81141(7) 0.33529(18) 0.07925(5) 0.0217(2) Uani 1 1 d . . . . .
H29 H 0.797355 0.322637 0.038369 0.026 Uiso 1 1 calc R U . . .
C30 C 0.74885(7) 0.34031(17) 0.11739(5) 0.0194(2) Uani 1 1 d . . . . .
H30 H 0.691599 0.328640 0.102584 0.023 Uiso 1 1 calc R U . . .

loop_
_atom_site_aniso_label
_atom_site_aniso_U_11
_atom_site_aniso_U_22
_atom_site_aniso_U_33
_atom_site_aniso_U_23
_atom_site_aniso_U_13
_atom_site_aniso_U_12
O1 0.0278(4) 0.0384(5) 0.0158(4) 0.0009(4) 0.0051(3) -0.0018(4)
N1 0.0183(5) 0.0193(5) 0.0206(5) -0.0013(4) 0.0039(4) -0.0023(4)
O2 0.0154(4) 0.0403(5) 0.0282(4) -0.0011(4) 0.0047(3) -0.0013(4)
N2 0.0159(4) 0.0169(5) 0.0167(4) -0.0003(3) 0.0025(3) 0.0006(3)
C2 0.0168(5) 0.0156(5) 0.0164(5) -0.0020(4) 0.0035(4) -0.0023(4)
O3 0.0141(4) 0.0349(5) 0.0170(4) -0.0007(3) -0.0023(3) 0.0042(3)
N3 0.0177(5) 0.0308(6) 0.0189(5) 0.0007(4) 0.0027(4) -0.0022(4)
C3 0.0188(5) 0.0169(5) 0.0149(5) -0.0001(4) -0.0005(4) -0.0015(4)
O4 0.0159(4) 0.0287(4) 0.0193(4) -0.0051(3) 0.0006(3) -0.0023(3)
N4 0.0151(4) 0.0179(5) 0.0160(4) 0.0003(3) 0.0012(3) 0.0008(4)
C4 0.0138(5) 0.0161(5) 0.0186(5) -0.0021(4) -0.0017(4) 0.0003(4)
O5 0.0143(4) 0.0480(6) 0.0279(5) 0.0015(4) 0.0038(3) -0.0032(4)
C5 0.0155(5) 0.0139(5) 0.0163(5) -0.0020(4) 0.0015(4) -0.0017(4)
O6 0.0242(5) 0.0775(8) 0.0178(4) 0.0106(5) 0.0029(3) -0.0029(5)
C6 0.0175(5) 0.0173(5) 0.0148(5) -0.0009(4) -0.0010(4) 0.0000(4)
O7 0.0121(4) 0.0319(5) 0.0165(4) 0.0001(3) -0.0020(3) -0.0004(3)
C7 0.0149(5) 0.0170(5) 0.0191(5) -0.0018(4) -0.0007(4) 0.0001(4)
O8 0.0147(4) 0.0341(5) 0.0170(4) -0.0022(3) -0.0002(3) -0.0009(3)
C8 0.0188(5) 0.0389(7) 0.0183(5) 0.0005(5) -0.0057(4) 0.0023(5)
C9 0.0148(5) 0.0156(5) 0.0181(5) 0.0003(4) -0.0005(4) 0.0000(4)
C10 0.0172(5) 0.0144(5) 0.0176(5) -0.0004(4) 0.0015(4) 0.0009(4)
C11 0.0198(5) 0.0201(5) 0.0182(5) 0.0004(4) 0.0004(4) 0.0008(4)
C12 0.0267(6) 0.0232(6) 0.0176(5) 0.0004(4) 0.0035(4) 0.0025(5)
C13 0.0237(6) 0.0209(6) 0.0242(6) 0.0012(4) 0.0103(4) 0.0028(5)
C14 0.0168(5) 0.0203(6) 0.0270(6) -0.0008(5) 0.0040(4) -0.0001(4)
C15 0.0183(5) 0.0144(5) 0.0186(5) -0.0016(4) 0.0007(4) 0.0006(4)
C17 0.0157(5) 0.0190(5) 0.0172(5) -0.0008(4) 0.0032(4) -0.0015(4)
C18 0.0131(5) 0.0194(5) 0.0199(5) -0.0012(4) -0.0010(4) -0.0001(4)
C19 0.0165(5) 0.0187(5) 0.0155(5) -0.0002(4) -0.0008(4) 0.0008(4)
C20 0.0148(5) 0.0148(5) 0.0164(5) -0.0005(4) 0.0010(4) -0.0008(4)
C21 0.0131(5) 0.0167(5) 0.0184(5) -0.0009(4) -0.0013(4) -0.0004(4)
C22 0.0171(5) 0.0207(5) 0.0148(5) -0.0006(4) -0.0015(4) -0.0013(4)
C23 0.0168(5) 0.0339(7) 0.0177(5) 0.0013(5) -0.0051(4) -0.0010(5)
C24 0.0144(5) 0.0188(5) 0.0172(5) 0.0004(4) -0.0006(4) -0.0005(4)
C25 0.0163(5) 0.0156(5) 0.0172(5) -0.0005(4) 0.0018(4) -0.0002(4)
C26 0.0172(5) 0.0163(5) 0.0181(5) -0.0004(4) 0.0005(4) 0.0000(4)
C27 0.0155(5) 0.0201(5) 0.0253(6) -0.0005(4) 0.0031(4) 0.0000(4)
C28 0.0217(6) 0.0198(6) 0.0228(6) -0.0002(4) 0.0082(4) -0.0002(4)
C29 0.0248(6) 0.0237(6) 0.0170(5) -0.0014(4) 0.0031(4) -0.0021(5)
C30 0.0173(5) 0.0224(6) 0.0181(5) 0.0000(4) -0.0003(4) -0.0018(4)

loop_
_atom_type_symbol
_atom_type_description
_atom_type_scat_dispersion_real
_atom_type_scat_dispersion_imag
_atom_type_scat_source
C C 0.0181 0.0091 'International Tables Vol C Tables 4.2.6.8 and 6.1.1.4'
H H 0.0000 0.0000 'International Tables Vol C Tables 4.2.6.8 and 6.1.1.4'
N N 0.0311 0.0180 'International Tables Vol C Tables 4.2.6.8 and 6.1.1.4'
O O 0.0492 0.0322 'International Tables Vol C Tables 4.2.6.8 and 6.1.1.4'

loop_
_geom_angle_atom_site_label_1
_geom_angle_atom_site_label_2
_geom_angle_atom_site_label_3
_geom_angle
_geom_angle_site_symmetry_1
_geom_angle_site_symmetry_3
_geom_angle_publ_flag
O1 N1 O2 123.66(9) . . ?
O1 N1 C2 118.22(9) . . ?
O2 N1 C2 118.12(9) . . ?
C9 N2 C5 122.31(9) . . ?
C7 C2 C3 123.63(10) . . ?
C7 C2 N1 118.70(9) . . ?
C3 C2 N1 117.67(9) . . ?
C4 O3 C8 117.50(8) . . ?
O6 N3 O5 123.01(9) . . ?
O6 N3 C17 118.32(9) . . ?
O5 N3 C17 118.66(9) . . ?
C4 C3 C2 118.04(10) . . ?
C4 C3 H3 121.0 . . ?
C2 C3 H3 121.0 . . ?
C15 O4 H4 109.5 . . ?
C24 N4 C20 122.10(9) . . ?
O3 C4 C3 124.40(10) . . ?
O3 C4 C5 115.36(9) . . ?
C3 C4 C5 120.24(10) . . ?
C6 C5 N2 123.95(10) . . ?
C6 C5 C4 119.50(9) . . ?
N2 C5 C4 116.42(9) . . ?
C7 C6 C5 121.04(10) . . ?
C7 C6 H6 119.5 . . ?
C5 C6 H6 119.5 . . ?
C21 O7 C23 117.66(8) . . ?
C2 C7 C6 117.50(10) . . ?
C2 C7 H7 121.2 . . ?
C6 C7 H7 121.2 . . ?
C26 O8 H8 109.5 . . ?
O3 C8 H8A 109.5 . . ?
O3 C8 H8B 109.5 . . ?
H8A C8 H8B 109.5 . . ?
O3 C8 H8C 109.5 . . ?
H8A C8 H8C 109.5 . . ?
H8B C8 H8C 109.5 . . ?
N2 C9 C10 120.56(10) . . ?
N2 C9 H9 119.7 . . ?
C10 C9 H9 119.7 . . ?
C11 C10 C15 119.00(10) . . ?
C11 C10 C9 120.31(10) . . ?
C15 C10 C9 120.69(10) . . ?
C12 C11 C10 120.95(10) . . ?
C12 C11 H11 119.5 . . ?
C10 C11 H11 119.5 . . ?
C11 C12 C13 119.35(10) . . ?
C11 C12 H12 120.3 . . ?
C13 C12 H12 120.3 . . ?
C14 C13 C12 121.00(10) . . ?
C14 C13 H13 119.5 . . ?
C12 C13 H13 119.5 . . ?
C13 C14 C15 120.03(10) . . ?
C13 C14 H14 120.0 . . ?
C15 C14 H14 120.0 . . ?
O4 C15 C14 118.39(10) . . ?
O4 C15 C10 121.98(9) . . ?
C14 C15 C10 119.63(10) . . ?
C18 C17 C22 123.20(10) . . ?
C18 C17 N3 118.97(9) . . ?
C22 C17 N3 117.82(9) . . ?
C17 C18 C19 118.00(10) . . ?
C17 C18 H18 121.0 . . ?
C19 C18 H18 121.0 . . ?
C18 C19 C20 120.91(10) . . ?
C18 C19 H19 119.5 . . ?
C20 C19 H19 119.5 . . ?
C19 C20 N4 124.66(9) . . ?
C19 C20 C21 119.44(9) . . ?
N4 C20 C21 115.87(9) . . ?
O7 C21 C22 124.44(9) . . ?
O7 C21 C20 115.47(9) . . ?
C22 C21 C20 120.09(9) . . ?
C21 C22 C17 118.20(10) . . ?
C21 C22 H22 120.9 . . ?
C17 C22 H22 120.9 . . ?
O7 C23 H23A 109.5 . . ?
O7 C23 H23B 109.5 . . ?
H23A C23 H23B 109.5 . . ?
O7 C23 H23C 109.5 . . ?
H23A C23 H23C 109.5 . . ?
H23B C23 H23C 109.5 . . ?
N4 C24 C25 120.15(10) . . ?
N4 C24 H24 119.9 . . ?
C25 C24 H24 119.9 . . ?
C30 C25 C26 119.07(10) . . ?
C30 C25 C24 119.80(10) . . ?
C26 C25 C24 121.05(10) . . ?
O8 C26 C27 118.45(10) . . ?
O8 C26 C25 121.99(9) . . ?
C27 C26 C25 119.54(10) . . ?
C28 C27 C26 120.16(10) . . ?
C28 C27 H27 119.9 . . ?
C26 C27 H27 119.9 . . ?
C27 C28 C29 120.95(10) . . ?
C27 C28 H28 119.5 . . ?
C29 C28 H28 119.5 . . ?
C30 C29 C28 119.42(10) . . ?
C30 C29 H29 120.3 . . ?
C28 C29 H29 120.3 . . ?
C29 C30 C25 120.84(10) . . ?
C29 C30 H30 119.6 . . ?
C25 C30 H30 119.6 . . ?

loop_
_geom_bond_atom_site_label_1
_geom_bond_atom_site_label_2
_geom_bond_distance
_geom_bond_site_symmetry_2
_geom_bond_publ_flag
O1 N1 1.2285(12) . ?
N1 O2 1.2304(12) . ?
N1 C2 1.4674(13) . ?
N2 C9 1.2868(14) . ?
N2 C5 1.4020(14) . ?
C2 C7 1.3859(15) . ?
C2 C3 1.3884(15) . ?
O3 C4 1.3640(13) . ?
O3 C8 1.4321(13) . ?
N3 O6 1.2262(13) . ?
N3 O5 1.2312(13) . ?
N3 C17 1.4620(13) . ?
C3 C4 1.3830(15) . ?
C3 H3 0.9500 . ?
O4 C15 1.3438(13) . ?
O4 H4 0.8400 . ?
N4 C24 1.2895(14) . ?
N4 C20 1.4020(13) . ?
C4 C5 1.4127(14) . ?
C5 C6 1.3953(15) . ?
C6 C7 1.3873(15) . ?
C6 H6 0.9500 . ?
O7 C21 1.3563(12) . ?
O7 C23 1.4294(13) . ?
C7 H7 0.9500 . ?
O8 C26 1.3476(13) . ?
O8 H8 0.8400 . ?
C8 H8A 0.9800 . ?
C8 H8B 0.9800 . ?
C8 H8C 0.9800 . ?
C9 C10 1.4469(15) . ?
C9 H9 0.9500 . ?
C10 C11 1.4057(15) . ?
C10 C15 1.4155(15) . ?
C11 C12 1.3813(16) . ?
C11 H11 0.9500 . ?
C12 C13 1.4014(17) . ?
C12 H12 0.9500 . ?
C13 C14 1.3802(16) . ?
C13 H13 0.9500 . ?
C14 C15 1.4003(15) . ?
C14 H14 0.9500 . ?
C17 C18 1.3827(15) . ?
C17 C22 1.3906(15) . ?
C18 C19 1.3843(15) . ?
C18 H18 0.9500 . ?
C19 C20 1.3951(14) . ?
C19 H19 0.9500 . ?
C20 C21 1.4144(15) . ?
C21 C22 1.3837(15) . ?
C22 H22 0.9500 . ?
C23 H23A 0.9800 . ?
C23 H23B 0.9800 . ?
C23 H23C 0.9800 . ?
C24 C25 1.4481(14) . ?
C24 H24 0.9500 . ?
C25 C30 1.4067(15) . ?
C25 C26 1.4138(15) . ?
C26 C27 1.3984(15) . ?
C27 C28 1.3784(16) . ?
C27 H27 0.9500 . ?
C28 C29 1.4002(16) . ?
C28 H28 0.9500 . ?
C29 C30 1.3795(16) . ?
C29 H29 0.9500 . ?
C30 H30 0.9500 . ?
